data_7225589
loop_
_publ_author_name
'Khan, Tariq'
'Asghar, Muhammad Adnan'
'sun, zhihua'
'ji, chengmin'
'li, lina'
'Zhao, Sangen'
'Luo, Junhua'

_publ_section_title
;
 Temperature-triggered Order-Disorder Phase Transition in Molecular-Ionic
 Material N-butyldiethanolammonium Picrate Monohydrate
;
_journal_name_full 'RSC Adv.'
_journal_paper_doi 10.1039/C6RA12178K
_journal_year 2016
_chemical_formula_sum 'C14 H23 N4 O10'
_chemical_formula_weight 407.36
_chemical_name_systematic
; 
 ? 
;
_space_group_IT_number 14
_symmetry_cell_setting monoclinic
_symmetry_space_group_name_Hall '-P 2ybc'
_symmetry_space_group_name_H-M 'P 1 21/c 1'
_atom_sites_solution_hydrogens geom
_atom_sites_solution_primary direct
_atom_sites_solution_secondary difmap
_audit_creation_method SHELXL-97
_audit_update_record
;
2015-09-21 deposited with the CCDC.
2016-06-16 downloaded from the CCDC.
;
_cell_angle_alpha 90.00
_cell_angle_beta 91.5850(10)
_cell_angle_gamma 90.00
_cell_formula_units_Z 4
_cell_length_a 13.5233(2)
_cell_length_b 19.2674(2)
_cell_length_c 7.10340(10)
_cell_measurement_temperature 185(2)
_cell_volume 1850.15(4)
_computing_structure_refinement 'SHELXL-97 (Sheldrick, 1997)'
_computing_structure_solution 'SHELXS-97 (Sheldrick, 1990)'
_diffrn_ambient_temperature 185(2)
_diffrn_measured_fraction_theta_full 0.999
_diffrn_measured_fraction_theta_max 0.999
_diffrn_measurement_device_type w/
_diffrn_radiation_monochromator graphite
_diffrn_radiation_source 'fine-focus sealed tube'
_diffrn_radiation_type CuK\a
_diffrn_radiation_wavelength 1.54184
_diffrn_reflns_av_R_equivalents 0.0377
_diffrn_reflns_av_sigmaI/netI 0.0291
_diffrn_reflns_limit_h_max 16
_diffrn_reflns_limit_h_min -16
_diffrn_reflns_limit_k_max 21
_diffrn_reflns_limit_k_min -22
_diffrn_reflns_limit_l_max 7
_diffrn_reflns_limit_l_min -8
_diffrn_reflns_number 9619
_diffrn_reflns_theta_full 66.59
_diffrn_reflns_theta_max 66.59
_diffrn_reflns_theta_min 3.27
_exptl_absorpt_coefficient_mu 1.082
_exptl_absorpt_correction_T_max 0.8126
_exptl_absorpt_correction_T_min 0.6416
_exptl_absorpt_correction_type multi-scan
_exptl_crystal_colour yellow
_exptl_crystal_density_diffrn 1.462
_exptl_crystal_density_method 'not measured'
_exptl_crystal_description rod
_exptl_crystal_F_000 860
_exptl_crystal_size_max 0.45
_exptl_crystal_size_mid 0.25
_exptl_crystal_size_min 0.20
_refine_diff_density_max 0.395
_refine_diff_density_min -0.421
_refine_diff_density_rms 0.075
_refine_ls_extinction_method none
_refine_ls_goodness_of_fit_ref 1.069
_refine_ls_hydrogen_treatment mixed
_refine_ls_matrix_type full
_refine_ls_number_parameters 274
_refine_ls_number_reflns 3276
_refine_ls_number_restraints 0
_refine_ls_restrained_S_all 1.069
_refine_ls_R_factor_all 0.0623
_refine_ls_R_factor_gt 0.0586
_refine_ls_shift/su_max 0.003
_refine_ls_shift/su_mean 0.000
_refine_ls_structure_factor_coef Fsqd
_refine_ls_weighting_details 'calc w=1/[\s^2^(Fo^2^)+(0.1004P)^2^+0.7960P] where P=(Fo^2^+2Fc^2^)/3'
_refine_ls_weighting_scheme calc
_refine_ls_wR_factor_gt 0.1583
_refine_ls_wR_factor_ref 0.1621
_reflns_number_gt 2975
_reflns_number_total 3276
_reflns_threshold_expression >2sigma(I)
_cod_data_source_file c6ra12178k2.cif
_cod_data_source_block f
_cod_original_sg_symbol_H-M P21/c
_cod_database_code 7225589

loop_
_symmetry_equiv_pos_as_xyz
'x, y, z'
'-x, y+1/2, -z+1/2'
'-x, -y, -z'
'x, -y-1/2, z-1/2'

loop_
_atom_site_label
_atom_site_type_symbol
_atom_site_fract_x
_atom_site_fract_y
_atom_site_fract_z
_atom_site_U_iso_or_equiv
_atom_site_adp_type
_atom_site_occupancy
_atom_site_symmetry_multiplicity
_atom_site_calc_flag
_atom_site_refinement_flags
_atom_site_disorder_assembly
_atom_site_disorder_group
O7 O 0.89710(10) 0.19898(7) 0.2800(2) 0.0374(4) Uani 1 1 d . A .
N1 N 0.83734(13) 0.34103(8) 0.3389(2) 0.0303(4) Uani 1 1 d . . .
C4 C 0.64064(14) 0.17291(10) 0.4059(3) 0.0273(4) Uani 1 1 d . . .
H4 H 0.5946 0.1362 0.4199 0.033 Uiso 1 1 calc R . .
C3 C 0.73701(14) 0.15892(9) 0.3588(3) 0.0261(4) Uani 1 1 d . A .
O3 O 0.48756(12) 0.31601(9) 0.5093(3) 0.0518(5) Uani 1 1 d . . .
C2 C 0.81086(14) 0.21177(9) 0.3276(3) 0.0257(4) Uani 1 1 d . . .
N3 N 0.76188(13) 0.08597(8) 0.3371(3) 0.0330(4) Uani 1 1 d . . .
N2 N 0.51156(13) 0.25538(10) 0.4886(3) 0.0356(4) Uani 1 1 d . . .
O1 O 0.91062(14) 0.33720(8) 0.2501(3) 0.0606(6) Uani 1 1 d . A .
C1 C 0.77275(14) 0.28100(9) 0.3582(3) 0.0256(4) Uani 1 1 d . A .
O2B O 0.81616(15) 0.39377(9) 0.4307(4) 0.0491(9) Uani 0.851(8) 1 d P A 2
O4 O 0.45673(13) 0.20612(10) 0.5164(3) 0.0615(6) Uani 1 1 d . . .
C5 C 0.61215(14) 0.24073(10) 0.4323(3) 0.0271(4) Uani 1 1 d . A .
C6 C 0.67739(14) 0.29524(10) 0.4102(3) 0.0280(4) Uani 1 1 d . . .
H6 H 0.6568 0.3417 0.4304 0.034 Uiso 1 1 calc R A .
O5B O 0.84697(14) 0.06690(9) 0.3585(4) 0.0495(9) Uani 0.855(8) 1 d P A 2
O6B O 0.69380(17) 0.04502(10) 0.3049(5) 0.0561(12) Uani 0.880(10) 1 d P A 2
O9 O 0.05644(11) 0.12023(9) 0.3858(2) 0.0405(4) Uani 1 1 d . . .
H9 H -0.0012 0.1325 0.3536 0.061 Uiso 1 1 calc R . .
N4 N 0.16792(11) 0.11575(7) 0.0350(2) 0.0241(4) Uani 1 1 d . . .
H4A H 0.1405 0.1590 0.0587 0.029 Uiso 1 1 calc R . .
O8 O 0.22583(14) 0.23365(8) -0.1758(3) 0.0505(5) Uani 1 1 d . . .
H8 H 0.1732 0.2464 -0.2312 0.076 Uiso 1 1 calc R . .
C7 C 0.26313(14) 0.11224(9) 0.1494(3) 0.0268(4) Uani 1 1 d . . .
H7A H 0.2485 0.1191 0.2839 0.032 Uiso 1 1 calc R . .
H7B H 0.3068 0.1507 0.1108 0.032 Uiso 1 1 calc R . .
C8 C 0.31770(14) 0.04406(10) 0.1278(3) 0.0298(4) Uani 1 1 d . . .
H8A H 0.2725 0.0052 0.1555 0.036 Uiso 1 1 calc R . .
H8B H 0.3384 0.0391 -0.0041 0.036 Uiso 1 1 calc R . .
C11 C 0.18183(15) 0.11215(10) -0.1742(3) 0.0303(4) Uani 1 1 d . . .
H11A H 0.1170 0.1181 -0.2402 0.036 Uiso 1 1 calc R . .
H11B H 0.2077 0.0658 -0.2070 0.036 Uiso 1 1 calc R . .
C13 C 0.09169(14) 0.06287(10) 0.0889(3) 0.0305(4) Uani 1 1 d . . .
H13A H 0.1110 0.0171 0.0383 0.037 Uiso 1 1 calc R . .
H13B H 0.0273 0.0757 0.0289 0.037 Uiso 1 1 calc R . .
C9 C 0.40790(17) 0.03987(11) 0.2583(3) 0.0378(5) Uani 1 1 d . . .
H9A H 0.4558 0.0761 0.2229 0.045 Uiso 1 1 calc R . .
H9B H 0.3880 0.0492 0.3890 0.045 Uiso 1 1 calc R . .
C12 C 0.25288(17) 0.16751(13) -0.2414(3) 0.0403(5) Uani 1 1 d . . .
H12A H 0.3208 0.1564 -0.1952 0.048 Uiso 1 1 calc R . .
H12B H 0.2527 0.1678 -0.3807 0.048 Uiso 1 1 calc R . .
C14 C 0.07860(16) 0.05611(11) 0.2990(3) 0.0381(5) Uani 1 1 d . . .
H14A H 0.0245 0.0228 0.3222 0.046 Uiso 1 1 calc R . .
H14B H 0.1401 0.0370 0.3576 0.046 Uiso 1 1 calc R . .
O10 O 0.06039(11) 0.24025(7) 0.0929(2) 0.0408(4) Uani 1 1 d G . .
H10D H 0.0031 0.2363 0.1383 0.061 Uiso 1 1 d G . .
H10E H 0.0644 0.2788 0.0352 0.061 Uiso 1 1 d G . .
C10 C 0.45744(14) -0.03045(10) 0.2508(3) 0.0419(5) Uani 1 1 d G . .
H10A H 0.4120 -0.0661 0.2957 0.063 Uiso 1 1 calc R . .
H10B H 0.5175 -0.0301 0.3311 0.063 Uiso 1 1 calc R . .
H10C H 0.4748 -0.0408 0.1208 0.063 Uiso 1 1 calc R . .
O2A O 0.8011(8) 0.3974(5) 0.2844(17) 0.040(4) Uiso 0.152(8) 1 d P A 1
O5A O 0.8333(9) 0.0741(7) 0.217(2) 0.043(5) Uiso 0.133(8) 1 d P A 1
O6A O 0.7249(11) 0.0424(7) 0.421(3) 0.042(5) Uiso 0.129(10) 1 d P A 1

loop_
_atom_site_aniso_label
_atom_site_aniso_U_11
_atom_site_aniso_U_22
_atom_site_aniso_U_33
_atom_site_aniso_U_23
_atom_site_aniso_U_13
_atom_site_aniso_U_12
O7 0.0275(7) 0.0266(7) 0.0584(10) -0.0009(6) 0.0075(7) 0.0031(5)
N1 0.0334(9) 0.0211(8) 0.0361(9) -0.0002(7) -0.0048(7) 0.0022(6)
C4 0.0318(10) 0.0295(9) 0.0204(9) 0.0014(7) -0.0017(7) -0.0035(8)
C3 0.0321(10) 0.0216(9) 0.0243(9) -0.0007(7) -0.0028(8) 0.0002(7)
O3 0.0386(9) 0.0525(10) 0.0647(12) -0.0064(8) 0.0088(8) 0.0150(7)
C2 0.0291(9) 0.0226(9) 0.0251(9) -0.0018(7) -0.0040(8) 0.0004(7)
N3 0.0391(10) 0.0234(8) 0.0367(10) -0.0015(7) 0.0054(8) -0.0024(7)
N2 0.0312(9) 0.0440(10) 0.0316(9) -0.0001(7) 0.0028(7) 0.0061(8)
O1 0.0571(11) 0.0348(9) 0.0918(15) -0.0109(9) 0.0394(11) -0.0109(8)
C1 0.0304(9) 0.0212(9) 0.0251(9) -0.0008(7) -0.0045(8) 0.0010(7)
O2B 0.0556(13) 0.0207(9) 0.0716(19) -0.0125(8) 0.0141(11) -0.0013(8)
O4 0.0397(9) 0.0592(11) 0.0869(15) 0.0056(10) 0.0244(10) -0.0032(8)
C5 0.0274(9) 0.0339(10) 0.0198(9) 0.0011(7) -0.0006(7) 0.0044(8)
C6 0.0341(10) 0.0263(9) 0.0232(9) -0.0012(7) -0.0044(8) 0.0063(8)
O5B 0.0403(12) 0.0242(10) 0.083(2) 0.0048(9) -0.0083(10) 0.0051(7)
O6B 0.0457(13) 0.0306(11) 0.093(3) -0.0206(11) 0.0164(14) -0.0126(8)
O9 0.0326(8) 0.0532(9) 0.0357(8) -0.0004(7) 0.0009(6) 0.0039(7)
N4 0.0277(8) 0.0186(7) 0.0259(8) -0.0029(6) 0.0004(6) 0.0013(6)
O8 0.0635(11) 0.0375(9) 0.0510(10) 0.0072(7) 0.0089(9) -0.0101(8)
C7 0.0301(10) 0.0245(9) 0.0255(9) -0.0039(7) -0.0022(8) -0.0016(7)
C8 0.0300(10) 0.0289(10) 0.0302(10) -0.0037(8) -0.0041(8) 0.0027(8)
C11 0.0385(11) 0.0308(10) 0.0215(9) -0.0026(7) -0.0036(8) 0.0056(8)
C13 0.0274(9) 0.0222(9) 0.0417(12) 0.0015(8) -0.0007(8) -0.0005(7)
C9 0.0418(12) 0.0340(11) 0.0369(11) -0.0014(9) -0.0116(10) 0.0027(9)
C12 0.0402(12) 0.0512(13) 0.0297(11) 0.0049(9) 0.0055(9) 0.0009(10)
C14 0.0323(10) 0.0372(11) 0.0449(13) 0.0150(10) 0.0054(9) 0.0052(9)
O10 0.0466(9) 0.0344(8) 0.0421(9) 0.0083(6) 0.0105(7) 0.0112(6)
C10 0.0446(12) 0.0401(12) 0.0405(12) 0.0068(10) -0.0076(10) 0.0088(10)

loop_
_atom_type_symbol
_atom_type_description
_atom_type_scat_dispersion_real
_atom_type_scat_dispersion_imag
_atom_type_scat_source
C C 0.0181 0.0091 'International Tables Vol C Tables 4.2.6.8 and 6.1.1.4'
H H 0.0000 0.0000 'International Tables Vol C Tables 4.2.6.8 and 6.1.1.4'
N N 0.0311 0.0180 'International Tables Vol C Tables 4.2.6.8 and 6.1.1.4'
O O 0.0492 0.0322 'International Tables Vol C Tables 4.2.6.8 and 6.1.1.4'

loop_
_geom_angle_atom_site_label_1
_geom_angle_atom_site_label_2
_geom_angle_atom_site_label_3
_geom_angle
O1 N1 O2B 122.31(18)
O1 N1 O2A 102.4(5)
O2B N1 O2A 50.1(5)
O1 N1 C1 120.66(16)
O2B N1 C1 116.80(17)
O2A N1 C1 119.3(5)
C5 C4 C3 119.19(17)
C4 C3 C2 124.02(17)
C4 C3 N3 115.89(16)
C2 C3 N3 120.07(17)
O7 C2 C3 123.82(17)
O7 C2 C1 124.17(17)
C3 C2 C1 112.01(16)
O6A N3 O5B 98.0(8)
O6A N3 O6B 45.1(9)
O5B N3 O6B 122.11(19)
O6A N3 O5A 122.7(9)
O5B N3 O5A 47.4(6)
O6B N3 O5A 108.9(6)
O6A N3 C3 123.1(7)
O5B N3 C3 120.04(17)
O6B N3 C3 117.77(19)
O5A N3 C3 114.2(6)
O3 N2 O4 123.89(18)
O3 N2 C5 118.14(18)
O4 N2 C5 117.95(18)
C6 C1 C2 124.25(17)
C6 C1 N1 115.76(16)
C2 C1 N1 119.98(17)
C4 C5 C6 121.56(18)
C4 C5 N2 119.25(18)
C6 C5 N2 119.18(17)
C1 C6 C5 118.92(17)
C11 N4 C7 113.76(14)
C11 N4 C13 108.97(15)
C7 N4 C13 114.42(14)
N4 C7 C8 113.31(14)
C9 C8 C7 111.74(16)
N4 C11 C12 112.01(16)
N4 C13 C14 114.11(16)
C10 C9 C8 112.10(17)
O8 C12 C11 111.01(17)
O9 C14 C13 112.71(16)

loop_
_geom_bond_atom_site_label_1
_geom_bond_atom_site_label_2
_geom_bond_distance
O7 C2 1.248(2)
N1 O1 1.191(2)
N1 O2B 1.245(2)
N1 O2A 1.249(11)
N1 C1 1.458(2)
C4 C5 1.377(3)
C4 C3 1.381(3)
C3 C2 1.448(3)
C3 N3 1.454(2)
O3 N2 1.222(2)
C2 C1 1.449(2)
N3 O6A 1.150(13)
N3 O5B 1.214(3)
N3 O6B 1.229(3)
N3 O5A 1.327(13)
N2 O4 1.224(3)
N2 C5 1.456(2)
C1 C6 1.379(3)
C5 C6 1.383(3)
O9 C14 1.416(3)
N4 C11 1.505(2)
N4 C7 1.505(2)
N4 C13 1.506(2)
O8 C12 1.409(3)
C7 C8 1.517(3)
C8 C9 1.514(3)
C11 C12 1.521(3)
C13 C14 1.513(3)
C9 C10 1.513(3)
